data_1516611
loop_
_publ_author_name
'Griesbeck, Axel G.'
'Kramer, Wolfgang'
'Heinrich, Thomas'
'Lex, Johann'

_publ_section_title
;
 Photocyclization of N,N-phthaloylanthranilic amides coupled to \w-amino
 acids with increasing chain lengths
;
_journal_issue 4
_journal_name_full 'Photochemical &amp; Photobiological Sciences'
_journal_page_first 237
_journal_paper_doi 10.1039/b200448h
_journal_volume 1
_journal_year 2002
_chemical_formula_sum 'C17 H14 N2 O3'
_chemical_formula_weight 294.30
_chemical_melting_point 415.0(10)
_chemical_name_systematic
; 
? 
;
_space_group_IT_number 61
_symmetry_cell_setting orthorhombic
_symmetry_space_group_name_Hall '-P 2ac 2ab'
_symmetry_space_group_name_H-M 'P b c a'
_atom_sites_solution_hydrogens geom
_atom_sites_solution_primary direct
_atom_sites_solution_secondary difmap
_audit_creation_method SHELXL-97
_cell_angle_alpha 90.00
_cell_angle_beta 90.00
_cell_angle_gamma 90.00
_cell_formula_units_Z 8
_cell_length_a 11.398(1)
_cell_length_b 15.357(1)
_cell_length_c 16.312(1)
_cell_measurement_reflns_used 2911
_cell_measurement_temperature 293(2)
_cell_measurement_theta_max 27.0
_cell_measurement_theta_min 2.55
_cell_volume 2855.2(4)
_computing_cell_refinement 'Nonius DENZO'
_computing_data_collection 'Nonius COLLECT'
_computing_data_reduction 'Nonius DENZO'
_computing_molecular_graphics SCHAKAL
_computing_publication_material 'SHELXL-97 (Sheldrick, 1997)'
_computing_structure_refinement 'SHELXL-97 (Sheldrick, 1997)'
_computing_structure_solution 'SHELXS-97 (Sheldrick, 1997)'
_diffrn_ambient_temperature 293(2)
_diffrn_measured_fraction_theta_full 0.935
_diffrn_measured_fraction_theta_max 0.935
_diffrn_measurement_device_type 'Nonius KappaCCD'
_diffrn_measurement_method Phi/Omega-scans
_diffrn_radiation_monochromator graphite
_diffrn_radiation_source 'fine-focus sealed tube'
_diffrn_radiation_type MoK\a
_diffrn_radiation_wavelength 0.71073
_diffrn_reflns_av_R_equivalents 0.0000
_diffrn_reflns_av_sigmaI/netI 0.0267
_diffrn_reflns_limit_h_max 14
_diffrn_reflns_limit_h_min 0
_diffrn_reflns_limit_k_max 19
_diffrn_reflns_limit_k_min 0
_diffrn_reflns_limit_l_max 16
_diffrn_reflns_limit_l_min 0
_diffrn_reflns_number 2911
_diffrn_reflns_theta_full 27.00
_diffrn_reflns_theta_max 27.00
_diffrn_reflns_theta_min 2.55
_exptl_absorpt_coefficient_mu 0.096
_exptl_absorpt_correction_type none
_exptl_crystal_colour colourless
_exptl_crystal_density_diffrn 1.369
_exptl_crystal_density_method 'not measured'
_exptl_crystal_description prism
_exptl_crystal_F_000 1232
_exptl_crystal_size_max 0.20
_exptl_crystal_size_mid 0.20
_exptl_crystal_size_min 0.20
_refine_diff_density_max 0.132
_refine_diff_density_min -0.196
_refine_diff_density_rms 0.041
_refine_ls_extinction_method none
_refine_ls_goodness_of_fit_ref 1.027
_refine_ls_hydrogen_treatment refall
_refine_ls_matrix_type full
_refine_ls_number_parameters 255
_refine_ls_number_reflns 2911
_refine_ls_number_restraints 0
_refine_ls_restrained_S_all 1.027
_refine_ls_R_factor_all 0.0595
_refine_ls_R_factor_gt 0.0403
_refine_ls_shift/su_max 0.097
_refine_ls_shift/su_mean 0.013
_refine_ls_structure_factor_coef Fsqd
_refine_ls_weighting_details 'calc w=1/[\s^2^(Fo^2^)+(0.0487P)^2^+0.7538P] where P=(Fo^2^+2Fc^2^)/3'
_refine_ls_weighting_scheme calc
_refine_ls_wR_factor_gt 0.0910
_refine_ls_wR_factor_ref 0.0998
_reflns_number_gt 2244
_reflns_number_total 2911
_reflns_threshold_expression >2sigma(I)
_cod_data_source_file b200448h.txt
_cod_data_source_block 2a
_cod_depositor_comments
;
The following automatic conversions were performed:

'_chemical_melting_point' value '414-416' was changed to '415.0(10)'
- the average value was taken and precision was estimated.

Automatic conversion script
Id: cif_fix_values 2281 2013-09-26 08:29:07Z andrius 
;
_cod_original_sg_symbol_H-M Pbca
_cod_database_code 1516611

loop_
_symmetry_equiv_pos_as_xyz
'x, y, z'
'x+1/2, -y+1/2, -z'
'-x, y+1/2, -z+1/2'
'-x+1/2, -y, z+1/2'
'-x, -y, -z'
'-x-1/2, y-1/2, z'
'x, -y-1/2, z-1/2'
'x-1/2, y, -z-1/2'

loop_
_atom_site_label
_atom_site_type_symbol
_atom_site_fract_x
_atom_site_fract_y
_atom_site_fract_z
_atom_site_U_iso_or_equiv
_atom_site_adp_type
_atom_site_occupancy
_atom_site_symmetry_multiplicity
_atom_site_calc_flag
O1 O 0.19424(10) 0.02309(7) 0.05637(6) 0.0358(3) Uani 1 1 d
N2 N 0.14670(10) 0.14941(7) -0.01340(7) 0.0277(3) Uani 1 1 d
C3 C 0.28160(12) 0.05819(9) -0.07636(9) 0.0293(3) Uani 1 1 d
N4 N 0.28243(12) 0.27675(9) 0.10495(9) 0.0389(3) Uani 1 1 d
O5 O 0.15990(11) 0.38628(7) 0.07114(8) 0.0502(3) Uani 1 1 d
C6 C 0.06011(12) 0.17450(8) 0.04621(8) 0.0277(3) Uani 1 1 d
O7 O 0.03191(11) 0.17999(9) -0.12662(7) 0.0533(3) Uani 1 1 d
C8 C 0.31230(14) 0.18755(11) 0.12652(10) 0.0354(4) Uani 1 1 d
C9 C -0.04115(13) 0.12507(10) 0.05326(10) 0.0377(4) Uani 1 1 d
C10 C 0.07347(12) 0.24888(9) 0.09420(9) 0.0290(3) Uani 1 1 d
C11 C 0.11699(13) 0.14510(10) -0.09529(9) 0.0346(4) Uani 1 1 d
C12 C 0.24433(12) 0.08949(9) 0.00760(8) 0.0279(3) Uani 1 1 d
C13 C 0.34589(13) 0.13327(12) 0.05232(10) 0.0357(4) Uani 1 1 d
C14 C -0.11502(14) 0.22215(11) 0.15569(10) 0.0406(4) Uani 1 1 d
C15 C 0.17706(13) 0.30857(10) 0.08789(9) 0.0343(4) Uani 1 1 d
C16 C 0.20774(13) 0.09100(10) -0.13561(9) 0.0330(3) Uani 1 1 d
C17 C -0.01538(14) 0.27204(10) 0.14874(10) 0.0367(4) Uani 1 1 d
C18 C 0.37504(14) 0.00563(11) -0.09737(10) 0.0384(4) Uani 1 1 d
C19 C 0.39211(15) -0.01308(12) -0.17987(11) 0.0466(4) Uani 1 1 d
C20 C 0.22330(16) 0.07165(12) -0.21798(10) 0.0456(4) Uani 1 1 d
C21 C 0.31732(16) 0.01959(12) -0.23921(11) 0.0497(5) Uani 1 1 d
C22 C -0.12831(15) 0.14888(11) 0.10770(11) 0.0442(4) Uani 1 1 d
H1 H 0.2457(14) 0.1607(9) 0.1576(9) 0.031(4) Uiso 1 1 d
H2 H 0.3798(15) 0.1908(10) 0.1629(10) 0.037(4) Uiso 1 1 d
H3 H 0.4279(16) -0.0194(11) -0.0544(10) 0.047(5) Uiso 1 1 d
H4 H -0.0491(15) 0.0735(11) 0.0177(10) 0.049(5) Uiso 1 1 d
H5 H -0.0048(14) 0.3245(11) 0.1809(10) 0.044(5) Uiso 1 1 d
H6 H -0.1765(16) 0.2392(12) 0.1931(11) 0.052(5) Uiso 1 1 d
H7 H -0.1990(16) 0.1138(12) 0.1121(11) 0.051(5) Uiso 1 1 d
H8 H 0.3917(16) 0.1684(11) 0.0141(11) 0.050(5) Uiso 1 1 d
H9 H 0.4000(17) 0.0862(12) 0.0688(10) 0.051(5) Uiso 1 1 d
H10 H 0.4561(16) -0.0493(12) -0.1958(10) 0.050(5) Uiso 1 1 d
H11 H 0.1693(16) 0.0957(11) -0.2582(12) 0.057(5) Uiso 1 1 d
H12 H 0.244(2) -0.0250(14) 0.0585(12) 0.067(6) Uiso 1 1 d
H13 H 0.3414(18) 0.3111(12) 0.0979(12) 0.056(6) Uiso 1 1 d
H14 H 0.3324(16) 0.0047(13) -0.2948(12) 0.061(6) Uiso 1 1 d

loop_
_atom_site_aniso_label
_atom_site_aniso_U_11
_atom_site_aniso_U_22
_atom_site_aniso_U_33
_atom_site_aniso_U_23
_atom_site_aniso_U_13
_atom_site_aniso_U_12
O1 0.0402(6) 0.0305(6) 0.0367(6) 0.0061(4) 0.0037(5) 0.0051(5)
N2 0.0260(6) 0.0284(6) 0.0287(7) -0.0015(5) -0.0021(5) 0.0035(5)
C3 0.0276(7) 0.0289(7) 0.0312(8) -0.0023(6) -0.0008(6) -0.0013(6)
N4 0.0320(7) 0.0352(7) 0.0496(9) -0.0063(6) 0.0024(6) -0.0096(6)
O5 0.0516(8) 0.0268(6) 0.0723(9) 0.0043(5) 0.0034(6) -0.0072(5)
C6 0.0266(7) 0.0254(7) 0.0310(8) 0.0018(5) -0.0002(6) 0.0028(6)
O7 0.0457(7) 0.0719(9) 0.0424(7) 0.0040(6) -0.0102(5) 0.0241(6)
C8 0.0313(8) 0.0417(9) 0.0333(9) -0.0047(7) -0.0052(7) -0.0003(7)
C9 0.0334(8) 0.0301(8) 0.0496(10) -0.0058(7) 0.0001(7) -0.0042(6)
C10 0.0309(7) 0.0247(7) 0.0316(8) 0.0016(6) 0.0002(6) -0.0004(6)
C11 0.0330(8) 0.0357(8) 0.0350(9) 0.0026(6) -0.0047(6) 0.0023(7)
C12 0.0270(7) 0.0280(7) 0.0287(8) 0.0008(6) -0.0009(6) 0.0041(6)
C13 0.0266(8) 0.0449(9) 0.0356(9) -0.0067(7) -0.0034(6) 0.0041(7)
C14 0.0360(9) 0.0428(9) 0.0431(10) 0.0028(7) 0.0108(7) 0.0026(7)
C15 0.0385(9) 0.0299(8) 0.0346(9) -0.0055(6) 0.0047(6) -0.0053(7)
C16 0.0338(8) 0.0355(8) 0.0296(9) -0.0008(6) -0.0015(6) 0.0005(6)
C17 0.0399(9) 0.0323(8) 0.0380(9) -0.0037(7) 0.0040(7) 0.0010(7)
C18 0.0343(8) 0.0429(9) 0.0380(10) -0.0067(7) -0.0001(7) 0.0060(7)
C19 0.0398(9) 0.0540(11) 0.0460(11) -0.0124(8) 0.0066(8) 0.0074(8)
C20 0.0524(10) 0.0538(11) 0.0307(10) -0.0003(7) -0.0046(8) 0.0046(9)
C21 0.0561(11) 0.0603(11) 0.0326(10) -0.0108(8) 0.0064(8) -0.0002(9)
C22 0.0318(9) 0.0397(9) 0.0611(12) 0.0014(8) 0.0075(8) -0.0077(7)

loop_
_atom_type_symbol
_atom_type_description
_atom_type_scat_dispersion_real
_atom_type_scat_dispersion_imag
_atom_type_scat_source
C C 0.0033 0.0016 'International Tables Vol C Tables 4.2.6.8 and 6.1.1.4'
H H 0.0000 0.0000 'International Tables Vol C Tables 4.2.6.8 and 6.1.1.4'
N N 0.0061 0.0033 'International Tables Vol C Tables 4.2.6.8 and 6.1.1.4'
O O 0.0106 0.0060 'International Tables Vol C Tables 4.2.6.8 and 6.1.1.4'

loop_
_geom_angle_atom_site_label_1
_geom_angle_atom_site_label_2
_geom_angle_atom_site_label_3
_geom_angle
C11 N2 C6 119.94(11)
C11 N2 C12 112.20(11)
C6 N2 C12 121.65(11)
C16 C3 C18 120.77(14)
C16 C3 C12 110.34(12)
C18 C3 C12 128.88(13)
C15 N4 C8 127.56(14)
C9 C6 C10 119.56(13)
C9 C6 N2 118.74(12)
C10 C6 N2 121.65(12)
N4 C8 C13 112.53(14)
C22 C9 C6 120.47(14)
C6 C10 C17 119.24(13)
C6 C10 C15 123.30(12)
C17 C10 C15 117.40(13)
O7 C11 N2 125.42(14)
O7 C11 C16 127.99(14)
N2 C11 C16 106.59(12)
O1 C12 N2 105.92(11)
O1 C12 C3 113.19(11)
N2 C12 C3 101.46(11)
O1 C12 C13 110.82(12)
N2 C12 C13 113.98(12)
C3 C12 C13 111.11(12)
C8 C13 C12 115.59(13)
C17 C14 C22 119.91(15)
O5 C15 N4 122.94(14)
O5 C15 C10 118.66(14)
N4 C15 C10 118.29(13)
C3 C16 C20 121.54(14)
C3 C16 C11 108.70(12)
C20 C16 C11 129.76(14)
C14 C17 C10 120.70(14)
C3 C18 C19 118.01(16)
C18 C19 C21 121.07(16)
C21 C20 C16 117.77(16)
C20 C21 C19 120.83(16)
C9 C22 C14 120.12(15)

loop_
_geom_bond_atom_site_label_1
_geom_bond_atom_site_label_2
_geom_bond_distance
O1 C12 1.4138(17)
N2 C11 1.3795(19)
N2 C6 1.4380(18)
N2 C12 1.4840(17)
C3 C16 1.377(2)
C3 C18 1.380(2)
C3 C12 1.512(2)
N4 C15 1.326(2)
N4 C8 1.455(2)
O5 C15 1.2398(18)
C6 C9 1.386(2)
C6 C10 1.3932(19)
O7 C11 1.2202(18)
C8 C13 1.519(2)
C9 C22 1.382(2)
C10 C17 1.394(2)
C10 C15 1.498(2)
C11 C16 1.481(2)
C12 C13 1.524(2)
C14 C17 1.375(2)
C14 C22 1.379(2)
C16 C20 1.388(2)
C18 C19 1.390(2)
C19 C21 1.384(3)
C20 C21 1.381(3)

loop_
_geom_torsion_atom_site_label_1
_geom_torsion_atom_site_label_2
_geom_torsion_atom_site_label_3
_geom_torsion_atom_site_label_4
_geom_torsion
C11 N2 C6 C9 59.09(18)
C12 N2 C6 C9 -91.04(16)
C11 N2 C6 C10 -118.17(15)
C12 N2 C6 C10 91.70(16)
C15 N4 C8 C13 92.32(19)
C10 C6 C9 C22 -0.3(2)
N2 C6 C9 C22 -177.63(14)
C9 C6 C10 C17 0.2(2)
N2 C6 C10 C17 177.47(13)
C9 C6 C10 C15 -176.96(14)
N2 C6 C10 C15 0.3(2)
C6 N2 C11 O7 18.6(2)
C12 N2 C11 O7 171.37(15)
C6 N2 C11 C16 -161.50(12)
C12 N2 C11 C16 -8.75(16)
C11 N2 C12 O1 -110.21(12)
C6 N2 C12 O1 42.01(15)
C11 N2 C12 C3 8.19(15)
C6 N2 C12 C3 160.41(12)
C11 N2 C12 C13 127.69(13)
C6 N2 C12 C13 -80.09(16)
C16 C3 C12 O1 108.61(14)
C18 C3 C12 O1 -72.29(19)
C16 C3 C12 N2 -4.42(15)
C18 C3 C12 N2 174.68(15)
C16 C3 C12 C13 -125.94(14)
C18 C3 C12 C13 53.2(2)
N4 C8 C13 C12 -86.99(18)
O1 C12 C13 C8 -68.58(17)
N2 C12 C13 C8 50.78(19)
C3 C12 C13 C8 164.67(14)
C8 N4 C15 O5 178.99(15)
C8 N4 C15 C10 2.8(2)
C6 C10 C15 O5 121.66(16)
C17 C10 C15 O5 -55.6(2)
C6 C10 C15 N4 -62.0(2)
C17 C10 C15 N4 120.76(16)
C18 C3 C16 C20 0.9(2)
C12 C3 C16 C20 -179.91(15)
C18 C3 C16 C11 -179.61(14)
C12 C3 C16 C11 -0.43(17)
O7 C11 C16 C3 -174.54(16)
N2 C11 C16 C3 5.58(17)
O7 C11 C16 C20 4.9(3)
N2 C11 C16 C20 -174.99(16)
C22 C14 C17 C10 -0.7(2)
C6 C10 C17 C14 0.3(2)
C15 C10 C17 C14 177.65(14)
C16 C3 C18 C19 0.0(2)
C12 C3 C18 C19 -179.05(15)
C3 C18 C19 C21 -0.3(3)
C3 C16 C20 C21 -1.4(3)
C11 C16 C20 C21 179.28(16)
C16 C20 C21 C19 1.0(3)
C18 C19 C21 C20 -0.1(3)
C6 C9 C22 C14 -0.1(3)
C17 C14 C22 C9 0.6(3)
